data_1535344
loop_
_publ_author_name
'Hlukhyy, V.'
'Poettgen, R.'

_publ_section_title
;
 Preparation and structure refinements of Pd2 Mg5 and Ir2.096 Mg1.98
 In2.924 with hexagonal Co2 Al5 type structure
;
_journal_name_full Intermetallics
_journal_page_first 533
_journal_page_last 537
_journal_volume 12
_journal_year 2004
_chemical_formula_sum 'Mg5 Pd2'
_chemical_name_systematic 'Pd2 Mg5'
_space_group_IT_number 194
_symmetry_space_group_name_Hall '-P 6c 2c'
_symmetry_space_group_name_H-M 'P 63/m m c'
_cell_angle_alpha 90
_cell_angle_beta 90
_cell_angle_gamma 120
_cell_formula_units_Z 4
_cell_length_a 8.671
_cell_length_b 8.671
_cell_length_c 8.164
_cell_volume 531.584
_citation_journal_id_ASTM IERME5
_cod_data_source_file Hlukhyy_IERME5_2004_1296.cif
_cod_data_source_block Mg5Pd2
_cod_database_code 1535344

loop_
_symmetry_equiv_pos_as_xyz
x,y,z
x-y,x,z+1/2
-y,x-y,z
-x,-y,z+1/2
-x+y,-x,z
y,-x+y,z+1/2
-y,-x,-z+1/2
x-y,-y,-z
x,x-y,-z+1/2
y,x,-z
-x+y,y,-z+1/2
-x,-x+y,-z
-x,-y,-z
-x+y,-x,-z-1/2
y,-x+y,-z
x,y,-z-1/2
x-y,x,-z
-y,x-y,-z-1/2
y,x,z-1/2
-x+y,y,z
-x,-x+y,z-1/2
-y,-x,z
x-y,-y,z-1/2
x,x-y,z

loop_
_atom_site_label
_atom_site_type_symbol
_atom_site_fract_x
_atom_site_fract_y
_atom_site_fract_z
_atom_site_occupancy
_atom_site_U_iso_or_equiv
Pd1 Pd 0.6667 0.3333 0.25 1 0.0
Mg2 Mg 0.45932 0.91864 0.25 1 0.0
Pd2 Pd 0.12303 0.24606 0.25 1 0.0
Mg3 Mg 0.19355 0.3871 0.93736 1 0.0
Mg1 Mg 0 0 0 1 0.0
